data_4320888
loop_
_publ_author_name
'Tristram Chivers'
'Monica P. Gibson'
'Masood Parvez'
'Ignacio Vargas-Baca'

_publ_contact_author
;
    Masood Parvez
    Department of Chemistry
    University of Calgary
    2500 University Drive N.W.
    Calgary, Alberta, Canada T2N 1N4  
;
_publ_contact_author_email ' parvez@ucalgary.ca '
_publ_contact_author_fax ' (403)289-9488 '
_publ_contact_author_phone ' (403)220-5348 '
_publ_section_title
;
 Eight- and 16-Membered Cyanuric-Sulfanuric Ring Systems:
 C2N4S2\\rightarrow C2N3S Ring Contraction
;
_journal_name_full 'Inorganic Chemistry'
_journal_page_first 1697
_journal_page_last 1704
_journal_paper_doi 10.1021/ic991314u
_journal_volume 39
_journal_year 2000
_chemical_formula_sum 'C57 H38 Cl2 F12 N8 O4 S4'
_chemical_formula_weight 1326.11
_space_group_IT_number 2
_symmetry_cell_setting triclinic
_symmetry_Int_Tables_number 2
_symmetry_space_group_name_Hall '-P 1'
_symmetry_space_group_name_H-M 'P -1'
_audit_creation_date 1999-11-23
_audit_creation_method 'by teXsan v1.7'
_cell_angle_alpha 105.765(11)
_cell_angle_beta 93.610(15)
_cell_angle_gamma 88.877(16)
_cell_formula_units_Z 2
_cell_length_a 12.647(3)
_cell_length_b 19.137(3)
_cell_length_c 12.5498(17)
_cell_measurement_reflns_used 25
_cell_measurement_temperature 170
_cell_measurement_theta_max 11.6
_cell_measurement_theta_min 9.3
_cell_volume 2917.3(9)
_computing_cell_refinement 'MSC/AFC Diffractometer Control'
_computing_data_collection 'MSC/AFC Diffractometer Control'
_computing_data_reduction 'teXsan (MSC, 1995)'
_computing_publication_material 'teXsan (MSC, 1995)'
_computing_structure_refinement 'teXsan (MSC, 1995)'
_computing_structure_solution SIR92
_diffrn_ambient_temperature 170
_diffrn_measurement_device 'Rigaku AFC6S'
_diffrn_measurement_method \w-2\q
_diffrn_orient_matrix_UB_11 -0.00066
_diffrn_orient_matrix_UB_12 -0.05415
_diffrn_orient_matrix_UB_13 -0.01676
_diffrn_orient_matrix_UB_21 -0.01391
_diffrn_orient_matrix_UB_22 -0.00373
_diffrn_orient_matrix_UB_23 -0.08068
_diffrn_orient_matrix_UB_31 0.07800
_diffrn_orient_matrix_UB_32 -0.00127
_diffrn_orient_matrix_UB_33 -0.00949
_diffrn_radiation_detector 'scintillation counter'
_diffrn_radiation_monochromator graphite
_diffrn_radiation_source 'X-ray tube'
_diffrn_radiation_type 'Mo K\a'
_diffrn_radiation_wavelength 0.7107
_diffrn_reflns_av_R_equivalents 0.09988
_diffrn_reflns_av_sigmaI/netI 0.240
_diffrn_reflns_limit_h_max 16
_diffrn_reflns_limit_h_min 0
_diffrn_reflns_limit_k_max 24
_diffrn_reflns_limit_k_min -24
_diffrn_reflns_limit_l_max 16
_diffrn_reflns_limit_l_min -16
_diffrn_reflns_number 14103
_diffrn_reflns_reduction_process 'Lp corrections applied'
_diffrn_reflns_theta_max 27.56
_diffrn_reflns_theta_min 2.21
_diffrn_standards_decay_% 0.00
_diffrn_standards_interval_count 400
_diffrn_standards_number 3
_exptl_absorpt_coefficient_mu 0.347
_exptl_absorpt_correction_T_max 1.000
_exptl_absorpt_correction_T_min 0.767
_exptl_absorpt_correction_type empirical
_exptl_absorpt_process_details
;
\y scans (North,Phillips & Matthews, 1968)
;
_exptl_crystal_colour colorless
_exptl_crystal_density_diffrn 1.510
_exptl_crystal_density_meas ?
_exptl_crystal_description plate
_exptl_crystal_F_000 1348.00
_exptl_crystal_size_max 0.50
_exptl_crystal_size_mid 0.32
_exptl_crystal_size_min 0.09
_refine_diff_density_max 0.71
_refine_diff_density_min -0.53
_refine_ls_extinction_method none
_refine_ls_goodness_of_fit_all 2.415
_refine_ls_goodness_of_fit_obs 2.415
_refine_ls_hydrogen_treatment noref
_refine_ls_matrix_type full
_refine_ls_number_constraints 0
_refine_ls_number_parameters 784
_refine_ls_number_reflns 3383
_refine_ls_number_restraints 0
_refine_ls_R_factor_all 0.0672
_refine_ls_R_factor_obs 0.0672
_refine_ls_shift/esd_max 0.0423
_refine_ls_shift/esd_mean 0.0012
_refine_ls_structure_factor_coef F
_refine_ls_weighting_details 'w = 1/[\s^2^(Fo) + 0.00002|Fo|^2^]'
_refine_ls_weighting_scheme calc
_refine_ls_wR_factor_all 0.0585
_refine_ls_wR_factor_obs 0.0585
_reflns_number_observed 3383
_reflns_number_total 13491
_reflns_observed_criterion >3.00\s(I)
_cod_data_source_file ic991314u_5.cif
_cod_data_source_block 4b
_cod_depositor_comments
;
The following automatic conversions were performed:

'_exptl_crystal_density_meas' value 'not measured' was changed to '?'
- the value is perceived as not measured.

Automatic conversion script
Id: cif_fix_values 3008 2015-01-20 13:52:24Z robertas 

The following automatic conversions were performed:

'_refine_ls_weighting_scheme' value 'w = 1/[\s^2^(Fo) +
0.00002|Fo|^2^]' was changed to 'calc'. New tag
'_refine_ls_weighting_details' was created. The value of the new tag
was set to 'w = 1/[\s^2^(Fo) + 0.00002|Fo|^2^]'.

Automatic conversion script
Id: cif_fix_values 3143 2015-03-26 13:38:13Z robertas 
;
_cod_original_cell_volume 2917.2(9)
_cod_original_sg_symbol_H-M 'P -1 '
_cod_original_formula_sum 'C57 H38 Cl2 F12 N8 O4 S4 '
_cod_database_code 4320888

loop_
_symmetry_equiv_pos_as_xyz
'   +x,   +y,   +z'
'   -x,   -y,   -z'

loop_
_atom_site_aniso_label
_atom_site_aniso_U_11
_atom_site_aniso_U_22
_atom_site_aniso_U_33
_atom_site_aniso_U_12
_atom_site_aniso_U_13
_atom_site_aniso_U_23
Cl(1) 0.197(10) 0.397(16) 0.100(6) -0.114(9) 0.026(5) -0.035(7)
Cl(2) 0.288(11) 0.318(11) 0.126(6) -0.148(9) -0.019(6) 0.103(7)
S(1) 0.038(2) 0.028(2) 0.027(2) 0.0033(18) 0.0024(16) 0.0064(16)
S(2) 0.032(2) 0.030(2) 0.034(2) -0.0022(17) 0.0007(17) 0.0058(17)
S(3) 0.031(2) 0.029(2) 0.031(2) -0.0019(17) 0.0028(16) 0.0055(17)
S(4) 0.041(3) 0.025(2) 0.0285(19) 0.0008(18) 0.0028(17) 0.0034(16)
F(1) 0.047(7) 0.211(14) 0.093(8) -0.016(8) 0.034(6) -0.004(8)
F(2) 0.103(9) 0.102(9) 0.090(8) 0.046(7) 0.051(6) 0.011(6)
F(3) 0.098(9) 0.149(10) 0.050(6) 0.048(7) 0.030(6) 0.022(6)
F(4) 0.069(9) 0.279(17) 0.079(8) 0.058(9) -0.053(7) -0.065(8)
F(5) 0.194(14) 0.077(8) 0.071(8) -0.030(8) -0.052(7) -0.019(6)
F(6) 0.170(12) 0.168(12) 0.034(6) -0.045(9) -0.002(7) 0.012(6)
F(7) 0.159(13) 0.228(16) 0.154(12) -0.031(12) -0.006(10) 0.163(12)
F(8) 0.30(2) 0.167(13) 0.142(12) 0.169(14) 0.096(12) 0.125(11)
F(9) 0.31(2) 0.100(10) 0.092(9) -0.033(11) -0.088(11) 0.067(8)
F(10) 0.106(10) 0.148(12) 0.257(15) -0.008(8) 0.039(10) 0.165(12)
F(11) 0.31(2) 0.256(18) 0.088(10) -0.258(17) -0.025(11) 0.036(10)
F(12) 0.128(11) 0.101(9) 0.168(12) 0.001(8) 0.101(10) 0.048(8)
O(1) 0.034(6) 0.031(5) 0.041(6) -0.004(4) 0.005(4) 0.008(4)
O(2) 0.035(6) 0.031(6) 0.042(5) 0.000(4) 0.002(4) 0.006(4)
O(3) 0.031(6) 0.040(6) 0.040(5) -0.009(4) -0.005(4) 0.003(4)
O(4) 0.049(7) 0.031(6) 0.035(5) 0.007(4) 0.001(4) 0.012(4)
N(1) 0.030(7) 0.034(7) 0.032(6) -0.003(5) 0.008(5) 0.009(5)
N(2) 0.029(7) 0.036(7) 0.032(6) -0.006(5) 0.002(5) 0.013(5)
N(3) 0.036(7) 0.025(6) 0.023(6) -0.009(5) -0.004(5) 0.004(5)
N(4) 0.034(7) 0.025(6) 0.029(6) -0.009(5) 0.004(5) 0.005(5)
N(5) 0.025(7) 0.048(8) 0.042(7) -0.001(6) 0.006(5) 0.020(6)
N(6) 0.033(7) 0.042(7) 0.027(6) 0.015(5) 0.008(5) 0.014(5)
N(7) 0.027(7) 0.031(7) 0.032(6) 0.001(5) 0.005(5) 0.010(5)
N(8) 0.043(8) 0.036(7) 0.025(6) -0.001(5) 0.002(5) 0.008(5)
C(1) 0.030(9) 0.033(8) 0.031(8) -0.003(7) 0.003(7) 0.003(6)
C(2) 0.031(9) 0.007(7) 0.032(8) 0.006(6) 0.000(6) -0.004(6)
C(3) 0.037(9) 0.017(7) 0.037(8) -0.010(7) -0.004(7) 0.009(6)
C(4) 0.026(9) 0.044(9) 0.026(8) 0.006(7) 0.000(6) 0.006(7)
C(5) 0.027(9) 0.045(10) 0.026(8) 0.001(7) 0.002(6) 0.010(7)
C(6) 0.098(14) 0.051(11) 0.040(9) 0.037(10) -0.018(9) 0.003(8)
C(7) 0.086(15) 0.084(14) 0.042(10) 0.024(11) -0.019(9) -0.010(10)
C(8) 0.085(15) 0.079(14) 0.065(12) 0.030(11) 0.008(10) 0.038(11)
C(9) 0.101(16) 0.059(13) 0.080(13) 0.021(11) -0.003(11) 0.036(11)
C(10) 0.093(14) 0.051(11) 0.048(10) 0.019(9) -0.004(9) 0.023(9)
C(11) 0.032(9) 0.022(8) 0.033(8) -0.009(6) -0.003(7) 0.002(6)
C(12) 0.068(13) 0.052(11) 0.070(11) -0.013(9) -0.002(9) 0.035(9)
C(13) 0.095(16) 0.074(14) 0.078(13) -0.013(12) 0.020(11) 0.054(11)
C(14) 0.066(14) 0.040(11) 0.099(15) -0.023(10) 0.014(11) 0.014(10)
C(15) 0.052(12) 0.054(11) 0.082(13) -0.021(9) -0.002(9) 0.021(10)
C(16) 0.056(11) 0.037(9) 0.064(10) -0.019(8) -0.009(9) 0.021(8)
C(17) 0.021(8) 0.044(9) 0.027(8) 0.004(7) 0.003(6) 0.003(7)
C(18) 0.041(10) 0.028(9) 0.041(9) 0.006(7) 0.001(7) -0.003(7)
C(19) 0.042(11) 0.038(10) 0.072(11) 0.011(8) 0.001(9) 0.003(8)
C(20) 0.041(12) 0.054(12) 0.073(12) 0.016(9) -0.003(9) -0.011(10)
C(21) 0.033(10) 0.098(14) 0.045(10) -0.004(10) 0.019(8) 0.015(9)
C(22) 0.027(9) 0.042(9) 0.055(10) -0.014(7) 0.002(7) 0.004(8)
C(23) 0.053(11) 0.039(9) 0.019(7) 0.004(8) 0.010(7) 0.005(6)
C(24) 0.059(12) 0.047(10) 0.038(9) -0.011(8) -0.001(8) -0.004(7)
C(25) 0.068(13) 0.069(13) 0.038(10) -0.031(10) -0.006(9) 0.000(9)
C(26) 0.112(17) 0.048(11) 0.031(10) -0.012(11) 0.002(10) 0.017(8)
C(27) 0.101(15) 0.039(10) 0.045(10) 0.025(10) 0.017(10) -0.003(8)
C(28) 0.050(11) 0.054(10) 0.038(9) 0.014(8) 0.007(8) 0.002(8)
C(29) 0.035(9) 0.021(8) 0.025(7) 0.000(7) -0.001(6) 0.001(6)
C(30) 0.030(9) 0.055(10) 0.034(8) -0.014(8) -0.005(7) 0.003(7)
C(31) 0.046(10) 0.054(10) 0.036(9) -0.011(8) 0.008(7) 0.007(8)
C(32) 0.033(10) 0.083(13) 0.021(8) -0.004(9) -0.005(7) 0.001(8)
C(33) 0.056(12) 0.031(9) 0.046(10) 0.006(8) -0.003(8) -0.014(7)
C(34) 0.038(10) 0.035(9) 0.035(8) 0.005(7) 0.005(7) 0.005(7)
C(35) 0.061(14) 0.088(15) 0.050(12) 0.017(11) 0.002(10) 0.007(11)
C(36) 0.034(9) 0.030(8) 0.025(7) -0.001(7) 0.003(6) 0.010(6)
C(37) 0.067(12) 0.054(11) 0.044(10) 0.026(9) -0.001(8) -0.009(8)
C(38) 0.040(11) 0.101(14) 0.042(10) 0.014(10) -0.019(8) 0.016(9)
C(39) 0.046(10) 0.022(8) 0.029(8) -0.015(7) -0.002(7) -0.005(6)
C(40) 0.072(12) 0.051(10) 0.035(9) 0.016(9) -0.014(8) 0.004(8)
C(41) 0.057(11) 0.053(10) 0.041(9) 0.022(8) 0.000(8) 0.012(8)
C(42) 0.092(16) 0.073(14) 0.028(10) -0.013(12) -0.003(10) -0.003(10)
C(43) 0.035(9) 0.031(9) 0.031(8) 0.004(7) 0.016(7) 0.012(7)
C(44) 0.089(15) 0.072(13) 0.070(12) -0.037(10) -0.032(10) 0.041(10)
C(45) 0.078(13) 0.063(12) 0.048(10) -0.026(9) -0.033(8) 0.032(9)
C(46) 0.070(12) 0.023(8) 0.034(9) 0.011(8) 0.003(8) 0.007(7)
C(47) 0.17(2) 0.052(12) 0.085(14) -0.038(12) -0.032(14) 0.045(11)
C(48) 0.142(18) 0.048(11) 0.059(11) -0.046(11) -0.043(11) 0.022(9)
C(49) 0.103(19) 0.107(19) 0.094(17) 0.011(15) -0.012(14) 0.088(16)
C(50) 0.027(9) 0.037(9) 0.029(8) -0.007(7) 0.008(6) 0.009(6)
C(51) 0.035(10) 0.067(11) 0.045(9) 0.003(8) 0.000(7) 0.031(8)
C(52) 0.074(13) 0.042(10) 0.042(9) -0.005(9) 0.003(8) 0.024(7)
C(53) 0.035(10) 0.049(10) 0.041(9) -0.012(8) 0.010(7) 0.008(7)
C(54) 0.026(9) 0.056(10) 0.051(10) -0.008(8) -0.001(7) 0.007(8)
C(55) 0.022(9) 0.075(11) 0.031(8) -0.003(8) -0.007(7) 0.014(8)
C(56) 0.059(14) 0.123(19) 0.092(16) -0.009(13) 0.035(12) 0.069(14)
C(57) 0.17(3) 0.35(4) 0.14(2) -0.16(3) -0.11(2) 0.21(3)

loop_
_atom_site_label
_atom_site_fract_x
_atom_site_fract_y
_atom_site_fract_z
_atom_site_U_iso_or_equiv
_atom_site_occupancy
_atom_site_refinement_flags
_atom_site_thermal_displace_type
_atom_site_calc_flag
_atom_site_calc_attached_atom
Cl(1) 0.3354(8) 0.2562(6) 0.3610(6) 0.249(5) 1.000 . Uani d ?
Cl(2) 0.3005(7) 0.4113(5) 0.4228(5) 0.235(5) 1.000 . Uani d ?
S(1) 0.4683(3) 0.26521(18) 0.9967(3) 0.0316(11) 1.000 . Uani d ?
S(2) 0.2554(3) 0.39207(17) 0.8449(3) 0.0322(11) 1.000 . Uani d ?
S(3) 0.0384(3) 0.21341(17) 0.8230(3) 0.0306(11) 1.000 . Uani d ?
S(4) 0.3302(3) 0.08144(17) 0.7531(3) 0.0323(11) 1.000 . Uani d ?
F(1) -0.1251(8) 0.3990(7) 1.2883(8) 0.124(5) 1.000 . Uani d ?
F(2) -0.0556(8) 0.5041(6) 1.3388(7) 0.100(4) 1.000 . Uani d ?
F(3) -0.0002(8) 0.4227(5) 1.4114(7) 0.100(4) 1.000 . Uani d ?
F(4) -0.0984(9) 0.1527(8) 0.2567(8) 0.168(6) 1.000 . Uani d ?
F(5) 0.0076(10) 0.0690(6) 0.2555(7) 0.124(5) 1.000 . Uani d ?
F(6) 0.0519(9) 0.1553(6) 0.2048(7) 0.127(5) 1.000 . Uani d ?
F(7) 0.1949(11) -0.0517(8) 1.2372(10) 0.159(7) 1.000 . Uani d ?
F(8) 0.3357(12) -0.0814(7) 1.1771(10) 0.185(7) 1.000 . Uani d ?
F(9) 0.3215(12) 0.0130(6) 1.2990(9) 0.164(7) 1.000 . Uani d ?
F(10) 0.6584(9) 0.3985(7) 0.5354(12) 0.147(6) 1.000 . Uani d ?
F(11) 0.7699(13) 0.4053(8) 0.6624(9) 0.219(8) 1.000 . Uani d ?
F(12) 0.7683(9) 0.3236(6) 0.5230(10) 0.126(5) 1.000 . Uani d ?
O(1) 0.5372(6) 0.3228(4) 0.9896(6) 0.036(3) 1.000 . Uani d ?
O(2) 0.1688(6) 0.4400(4) 0.8861(6) 0.037(3) 1.000 . Uani d ?
O(3) -0.0158(6) 0.1701(4) 0.7221(6) 0.039(3) 1.000 . Uani d ?
O(4) 0.3868(6) 0.0451(4) 0.8265(6) 0.038(3) 1.000 . Uani d ?
N(1) 0.3608(8) 0.2948(5) 1.0586(7) 0.032(3) 1.000 . Uani d ?
N(2) 0.3205(7) 0.3543(5) 0.9236(7) 0.031(3) 1.000 . Uani d ?
N(3) 0.2242(8) 0.3366(5) 0.7259(7) 0.028(3) 1.000 . Uani d ?
N(4) 0.1250(7) 0.2715(5) 0.8156(7) 0.029(3) 1.000 . Uani d ?
N(5) 0.0864(8) 0.1659(6) 0.9034(8) 0.036(4) 1.000 . Uani d ?
N(6) 0.2220(8) 0.1239(5) 0.7891(8) 0.033(3) 1.000 . Uani d ?
N(7) 0.4013(7) 0.1360(5) 0.7084(7) 0.029(3) 1.000 . Uani d ?
N(8) 0.4345(8) 0.2014(5) 0.8924(8) 0.035(4) 1.000 . Uani d ?
C(1) 0.2957(10) 0.3376(7) 1.0152(10) 0.032(4) 1.000 . Uani d ?
C(2) 0.1555(9) 0.2845(6) 0.7228(9) 0.025(4) 1.000 . Uani d ?
C(3) 0.1728(10) 0.1274(6) 0.8795(10) 0.030(4) 1.000 . Uani d ?
C(4) 0.4478(9) 0.1922(7) 0.7855(10) 0.032(4) 1.000 . Uani d ?
C(5) 0.5282(9) 0.2202(7) 1.0894(10) 0.033(4) 1.000 . Uani d ?
C(6) 0.5656(13) 0.2615(8) 1.1900(11) 0.066(6) 1.000 . Uani d ?
C(7) 0.6201(13) 0.2273(10) 1.2631(12) 0.078(7) 1.000 . Uani d ?
C(8) 0.6362(13) 0.1554(10) 1.2342(14) 0.073(7) 1.000 . Uani d ?
C(9) 0.5979(14) 0.1141(8) 1.1329(14) 0.077(7) 1.000 . Uani d ?
C(10) 0.5468(12) 0.1461(8) 1.0570(11) 0.063(6) 1.000 . Uani d ?
C(11) 0.3573(10) 0.4435(6) 0.8086(10) 0.031(4) 1.000 . Uani d ?
C(12) 0.3311(12) 0.4797(8) 0.7299(12) 0.060(6) 1.000 . Uani d ?
C(13) 0.4083(15) 0.5225(9) 0.7062(13) 0.075(7) 1.000 . Uani d ?
C(14) 0.5075(14) 0.5261(8) 0.7537(14) 0.069(7) 1.000 . Uani d ?
C(15) 0.5320(12) 0.4905(8) 0.8308(13) 0.062(6) 1.000 . Uani d ?
C(16) 0.4552(12) 0.4481(7) 0.8590(11) 0.051(5) 1.000 . Uani d ?
C(17) -0.0541(9) 0.2696(7) 0.9108(9) 0.032(4) 1.000 . Uani d ?
C(18) -0.0571(10) 0.3433(7) 0.9242(10) 0.040(4) 1.000 . Uani d ?
C(19) -0.1331(12) 0.3825(7) 0.9883(12) 0.053(5) 1.000 . Uani d ?
C(20) -0.2053(12) 0.3515(9) 1.0363(12) 0.062(6) 1.000 . Uani d ?
C(21) -0.2013(11) 0.2784(9) 1.0226(11) 0.059(6) 1.000 . Uani d ?
C(22) -0.1246(10) 0.2337(7) 0.9586(11) 0.043(5) 1.000 . Uani d ?
C(23) 0.2926(11) 0.0147(7) 0.6285(9) 0.037(4) 1.000 . Uani d ?
C(24) 0.1865(12) 0.0001(7) 0.5962(10) 0.051(5) 1.000 . Uani d ?
C(25) 0.1600(13) -0.0586(9) 0.5079(12) 0.061(6) 1.000 . Uani d ?
C(26) 0.2379(15) -0.1010(8) 0.4536(11) 0.063(6) 1.000 . Uani d ?
C(27) 0.3434(14) -0.0869(8) 0.4843(12) 0.064(6) 1.000 . Uani d ?
C(28) 0.3730(11) -0.0266(8) 0.5737(10) 0.050(5) 1.000 . Uani d ?
C(29) 0.2038(10) 0.3636(6) 1.0836(9) 0.028(4) 1.000 . Uani d ?
C(30) 0.1475(10) 0.3131(7) 1.1210(10) 0.042(4) 1.000 . Uani d ?
C(31) 0.0679(11) 0.3386(8) 1.1948(10) 0.046(5) 1.000 . Uani d ?
C(32) 0.0460(11) 0.4105(9) 1.2292(10) 0.049(5) 1.000 . Uani d ?
C(33) 0.1007(12) 0.4592(7) 1.1911(11) 0.050(5) 1.000 . Uani d ?
C(34) 0.1786(10) 0.4364(7) 1.1181(10) 0.036(4) 1.000 . Uani d ?
C(35) -0.0341(14) 0.4326(10) 1.3152(13) 0.069(7) 1.000 . Uani d ?
C(36) 0.1142(10) 0.2441(7) 0.6078(9) 0.029(4) 1.000 . Uani d ?
C(37) 0.0345(12) 0.2757(8) 0.5564(11) 0.060(5) 1.000 . Uani d ?
C(38) -0.0032(11) 0.2389(9) 0.4489(11) 0.063(6) 1.000 . Uani d ?
C(39) 0.0391(11) 0.1756(7) 0.3940(10) 0.035(4) 1.000 . Uani d ?
C(40) 0.1214(12) 0.1449(7) 0.4413(11) 0.055(5) 1.000 . Uani d ?
C(41) 0.1582(11) 0.1781(8) 0.5484(11) 0.051(5) 1.000 . Uani d ?
C(42) -0.0043(16) 0.1395(10) 0.2802(12) 0.068(7) 1.000 . Uani d ?
C(43) 0.2068(10) 0.0847(7) 0.9636(10) 0.031(4) 1.000 . Uani d ?
C(44) 0.2762(13) 0.1127(8) 1.0505(12) 0.074(7) 1.000 . Uani d ?
C(45) 0.3016(12) 0.0747(8) 1.1273(11) 0.061(6) 1.000 . Uani d ?
C(46) 0.2529(12) 0.0124(7) 1.1205(11) 0.043(5) 1.000 . Uani d ?
C(47) 0.1801(17) -0.0138(9) 1.0359(14) 0.099(8) 1.000 . Uani d ?
C(48) 0.1539(14) 0.0240(8) 0.9579(12) 0.083(7) 1.000 . Uani d ?
C(49) 0.2797(19) -0.0265(13) 1.2063(18) 0.090(9) 1.000 . Uani d ?
C(50) 0.5148(10) 0.2366(6) 0.7375(9) 0.031(4) 1.000 . Uani d ?
C(51) 0.4731(10) 0.2643(7) 0.6529(10) 0.046(5) 1.000 . Uani d ?
C(52) 0.5373(12) 0.3062(7) 0.6070(10) 0.051(5) 1.000 . Uani d ?
C(53) 0.6425(11) 0.3178(7) 0.6445(11) 0.042(5) 1.000 . Uani d ?
C(54) 0.6829(10) 0.2901(7) 0.7265(11) 0.046(5) 1.000 . Uani d ?
C(55) 0.6200(10) 0.2497(8) 0.7743(10) 0.043(5) 1.000 . Uani d ?
C(56) 0.7089(15) 0.3627(12) 0.5974(17) 0.082(8) 1.000 . Uani d ?
C(57) 0.272(2) 0.3243(18) 0.4270(19) 0.196(16) 1.000 . Uani d ?
H(1) 0.5552 0.3126 1.2107 0.080 1.000 . Uiso c ?
H(2) 0.6459 0.2556 1.3341 0.093 1.000 . Uiso c ?
H(3) 0.6742 0.1331 1.2841 0.087 1.000 . Uiso c ?
H(4) 0.6065 0.0628 1.1143 0.092 1.000 . Uiso c ?
H(5) 0.5250 0.1178 0.9846 0.076 1.000 . Uiso c ?
H(6) 0.2625 0.4756 0.6932 0.072 1.000 . Uiso c ?
H(7) 0.3911 0.5501 0.6549 0.090 1.000 . Uiso c ?
H(8) 0.5600 0.5539 0.7328 0.082 1.000 . Uiso c ?
H(9) 0.6012 0.4941 0.8660 0.075 1.000 . Uiso c ?
H(10) 0.4719 0.4228 0.9134 0.061 1.000 . Uiso c ?
H(11) -0.0081 0.3662 0.8903 0.047 1.000 . Uiso c ?
H(12) -0.1352 0.4337 0.9996 0.064 1.000 . Uiso c ?
H(13) -0.2580 0.3803 1.0789 0.074 1.000 . Uiso c ?
H(14) -0.2514 0.2567 1.0570 0.070 1.000 . Uiso c ?
H(15) -0.1215 0.1827 0.9489 0.052 1.000 . Uiso c ?
H(16) 0.1328 0.0303 0.6346 0.062 1.000 . Uiso c ?
H(17) 0.0878 -0.0694 0.4850 0.073 1.000 . Uiso c ?
H(18) 0.2190 -0.1415 0.3929 0.075 1.000 . Uiso c ?
H(19) 0.3963 -0.1177 0.4453 0.077 1.000 . Uiso c ?
H(20) 0.4453 -0.0149 0.5950 0.060 1.000 . Uiso c ?
H(21) 0.1632 0.2627 1.0967 0.050 1.000 . Uiso c ?
H(22) 0.0291 0.3052 1.2208 0.055 1.000 . Uiso c ?
H(23) 0.0842 0.5094 1.2156 0.060 1.000 . Uiso c ?
H(24) 0.2150 0.4706 1.0915 0.044 1.000 . Uiso c ?
H(25) 0.0057 0.3214 0.5933 0.072 1.000 . Uiso c ?
H(26) -0.0600 0.2593 0.4140 0.076 1.000 . Uiso c ?
H(27) 0.1530 0.1011 0.4006 0.066 1.000 . Uiso c ?
H(28) 0.2139 0.1562 0.5825 0.062 1.000 . Uiso c ?
H(29) 0.3074 0.1588 1.0586 0.089 1.000 . Uiso c ?
H(30) 0.3541 0.0929 1.1853 0.073 1.000 . Uiso c ?
H(31) 0.1464 -0.0588 1.0298 0.119 1.000 . Uiso c ?
H(32) 0.0994 0.0070 0.9016 0.099 1.000 . Uiso c ?
H(33) 0.4014 0.2551 0.6260 0.055 1.000 . Uiso c ?
H(34) 0.5086 0.3266 0.5502 0.061 1.000 . Uiso c ?
H(35) 0.7551 0.2984 0.7519 0.055 1.000 . Uiso c ?
H(36) 0.6493 0.2309 0.8324 0.051 1.000 . Uiso c ?
H(37) 0.1995 0.3160 0.4012 0.235 1.000 . Uiso c ?
H(38) 0.2794 0.3244 0.5029 0.235 1.000 . Uiso c ?

loop_
_atom_type_symbol
_atom_type_oxidation_number
_atom_type_number_in_cell
_atom_type_scat_dispersion_real
_atom_type_scat_dispersion_imag
_atom_type_scat_source
C 0 114 0.003 0.002
;International Tables for Crystallography
(1992, Vol. C, Tables 4.2.6.8 and 6.1.1.1)
;
H 0 76 0.000 0.000
;International Tables for Crystallography
(1992, Vol. C, Table 6.1.1.2)
;
N 0 16 0.006 0.003
;International Tables for Crystallography
(1992, Vol. C, Tables 4.2.6.8 and 6.1.1.1)
;
O 0 8 0.011 0.006
;International Tables for Crystallography
(1992, Vol. C, Tables 4.2.6.8 and 6.1.1.1)
;
F 0 24 0.017 0.010
;International Tables for Crystallography
(1992, Vol. C, Tables 4.2.6.8 and 6.1.1.1)
;
S 0 8 0.125 0.123
;International Tables for Crystallography
(1992, Vol. C, Tables 4.2.6.8 and 6.1.1.1)
;
Cl 0 4 0.148 0.159
;International Tables for Crystallography
(1992, Vol. C, Tables 4.2.6.8 and 6.1.1.1)
;

loop_
_geom_angle_atom_site_label_1
_geom_angle_atom_site_label_2
_geom_angle_atom_site_label_3
_geom_angle
_geom_angle_site_symmetry_1
_geom_angle_site_symmetry_2
_geom_angle_site_symmetry_3
_geom_angle_publ_flag
O(1) S(1) N(1) 113.1(5) . . . yes
O(1) S(1) N(8) 122.0(5) . . . yes
O(1) S(1) C(5) 108.9(6) . . . yes
N(1) S(1) N(8) 106.7(5) . . . yes
N(1) S(1) C(5) 100.4(6) . . . yes
N(8) S(1) C(5) 103.3(6) . . . yes
O(2) S(2) N(2) 120.1(5) . . . yes
O(2) S(2) N(3) 111.8(5) . . . yes
O(2) S(2) C(11) 109.0(5) . . . yes
N(2) S(2) N(3) 112.2(5) . . . yes
N(2) S(2) C(11) 100.6(6) . . . yes
N(3) S(2) C(11) 100.5(5) . . . yes
O(3) S(3) N(4) 119.4(5) . . . yes
O(3) S(3) N(5) 113.4(5) . . . yes
O(3) S(3) C(17) 110.4(5) . . . yes
N(4) S(3) N(5) 109.0(5) . . . yes
N(4) S(3) C(17) 101.7(6) . . . yes
N(5) S(3) C(17) 100.6(6) . . . yes
O(4) S(4) N(6) 120.0(5) . . . yes
O(4) S(4) N(7) 115.0(5) . . . yes
O(4) S(4) C(23) 107.7(6) . . . yes
N(6) S(4) N(7) 106.2(5) . . . yes
N(6) S(4) C(23) 104.0(6) . . . yes
N(7) S(4) C(23) 101.9(5) . . . yes
S(1) N(1) C(1) 118.3(8) . . . yes
S(2) N(2) C(1) 131.5(9) . . . yes
S(2) N(3) C(2) 117.5(8) . . . yes
S(3) N(4) C(2) 126.2(8) . . . yes
S(3) N(5) C(3) 120.4(9) . . . yes
S(4) N(6) C(3) 126.8(9) . . . yes
S(4) N(7) C(4) 117.0(8) . . . yes
S(1) N(8) C(4) 131.0(9) . . . yes
N(1) C(1) N(2) 119.6(11) . . . yes
N(1) C(1) C(29) 112.3(10) . . . yes
N(2) C(1) C(29) 128.0(11) . . . yes
N(3) C(2) N(4) 121.5(10) . . . yes
N(3) C(2) C(36) 114.4(10) . . . yes
N(4) C(2) C(36) 124.1(11) . . . yes
N(5) C(3) N(6) 122.2(11) . . . yes
N(5) C(3) C(43) 113.8(11) . . . yes
N(6) C(3) C(43) 124.0(11) . . . yes
N(7) C(4) N(8) 120.5(11) . . . yes
N(7) C(4) C(50) 113.1(10) . . . yes
N(8) C(4) C(50) 126.4(11) . . . yes
S(1) C(5) C(6) 117.5(11) . . . yes
S(1) C(5) C(10) 121.2(10) . . . yes
C(6) C(5) C(10) 120.9(12) . . . yes
C(5) C(6) C(7) 118.7(14) . . . yes
C(5) C(6) H(1) 120.6 . . . no
C(7) C(6) H(1) 120.6 . . . no
C(6) C(7) C(8) 121.0(14) . . . yes
C(6) C(7) H(2) 119.5 . . . no
C(8) C(7) H(2) 119.5 . . . no
C(7) C(8) C(9) 119.9(15) . . . yes
C(7) C(8) H(3) 120.0 . . . no
C(9) C(8) H(3) 120.0 . . . no
C(8) C(9) C(10) 120.8(15) . . . yes
C(8) C(9) H(4) 119.6 . . . no
C(10) C(9) H(4) 119.6 . . . no
C(5) C(10) C(9) 118.5(14) . . . yes
C(5) C(10) H(5) 120.8 . . . no
C(9) C(10) H(5) 120.8 . . . no
S(2) C(11) C(12) 117.5(11) . . . yes
S(2) C(11) C(16) 121.1(11) . . . yes
C(12) C(11) C(16) 121.4(13) . . . yes
C(11) C(12) C(13) 117.4(14) . . . yes
C(11) C(12) H(6) 121.3 . . . no
C(13) C(12) H(6) 121.3 . . . no
C(12) C(13) C(14) 121.9(15) . . . yes
C(12) C(13) H(7) 119.1 . . . no
C(14) C(13) H(7) 119.1 . . . no
C(13) C(14) C(15) 120.0(15) . . . yes
C(13) C(14) H(8) 120.0 . . . no
C(15) C(14) H(8) 120.0 . . . no
C(14) C(15) C(16) 119.7(15) . . . yes
C(14) C(15) H(9) 120.1 . . . no
C(16) C(15) H(9) 120.1 . . . no
C(11) C(16) C(15) 119.6(13) . . . yes
C(11) C(16) H(10) 120.2 . . . no
C(15) C(16) H(10) 120.2 . . . no
S(3) C(17) C(18) 120.7(10) . . . yes
S(3) C(17) C(22) 116.1(10) . . . yes
C(18) C(17) C(22) 123.1(12) . . . yes
C(17) C(18) C(19) 117.7(13) . . . yes
C(17) C(18) H(11) 121.2 . . . no
C(19) C(18) H(11) 121.2 . . . no
C(18) C(19) C(20) 122.8(14) . . . yes
C(18) C(19) H(12) 118.6 . . . no
C(20) C(19) H(12) 118.6 . . . no
C(19) C(20) C(21) 118.9(14) . . . yes
C(19) C(20) H(13) 120.5 . . . no
C(21) C(20) H(13) 120.5 . . . no
C(20) C(21) C(22) 122.0(14) . . . yes
C(20) C(21) H(14) 119.0 . . . no
C(22) C(21) H(14) 119.0 . . . no
C(17) C(22) C(21) 115.5(13) . . . yes
C(17) C(22) H(15) 122.3 . . . no
C(21) C(22) H(15) 122.3 . . . no
S(4) C(23) C(24) 120.8(10) . . . yes
S(4) C(23) C(28) 116.5(11) . . . yes
C(24) C(23) C(28) 122.3(13) . . . yes
C(23) C(24) C(25) 119.3(14) . . . yes
C(23) C(24) H(16) 120.4 . . . no
C(25) C(24) H(16) 120.4 . . . no
C(24) C(25) C(26) 119.6(15) . . . yes
C(24) C(25) H(17) 120.2 . . . no
C(26) C(25) H(17) 120.2 . . . no
C(25) C(26) C(27) 121.8(15) . . . yes
C(25) C(26) H(18) 119.1 . . . no
C(27) C(26) H(18) 119.1 . . . no
C(26) C(27) C(28) 119.9(14) . . . yes
C(26) C(27) H(19) 120.1 . . . no
C(28) C(27) H(19) 120.1 . . . no
C(23) C(28) C(27) 117.2(14) . . . yes
C(23) C(28) H(20) 121.4 . . . no
C(27) C(28) H(20) 121.4 . . . no
C(1) C(29) C(30) 118.6(11) . . . yes
C(1) C(29) C(34) 121.3(11) . . . yes
C(30) C(29) C(34) 119.8(12) . . . yes
C(29) C(30) C(31) 118.7(13) . . . yes
C(29) C(30) H(21) 120.7 . . . no
C(31) C(30) H(21) 120.7 . . . no
C(30) C(31) C(32) 120.5(13) . . . yes
C(30) C(31) H(22) 119.8 . . . no
C(32) C(31) H(22) 119.8 . . . no
C(31) C(32) C(33) 120.3(13) . . . yes
C(31) C(32) C(35) 116.2(15) . . . yes
C(33) C(32) C(35) 123.4(16) . . . yes
C(32) C(33) C(34) 121.1(13) . . . yes
C(32) C(33) H(23) 119.5 . . . no
C(34) C(33) H(23) 119.5 . . . no
C(29) C(34) C(33) 119.6(12) . . . yes
C(29) C(34) H(24) 120.2 . . . no
C(33) C(34) H(24) 120.2 . . . no
F(1) C(35) F(2) 106.6(15) . . . yes
F(1) C(35) F(3) 106.4(16) . . . yes
F(1) C(35) C(32) 114.6(14) . . . yes
F(2) C(35) F(3) 104.0(13) . . . yes
F(2) C(35) C(32) 111.8(16) . . . yes
F(3) C(35) C(32) 112.7(14) . . . yes
C(2) C(36) C(37) 118.3(12) . . . yes
C(2) C(36) C(41) 122.6(12) . . . yes
C(37) C(36) C(41) 118.9(12) . . . yes
C(36) C(37) C(38) 118.7(13) . . . yes
C(36) C(37) H(25) 120.7 . . . no
C(38) C(37) H(25) 120.7 . . . no
C(37) C(38) C(39) 121.5(13) . . . yes
C(37) C(38) H(26) 119.3 . . . no
C(39) C(38) H(26) 119.3 . . . no
C(38) C(39) C(40) 120.8(12) . . . yes
C(38) C(39) C(42) 118.8(14) . . . yes
C(40) C(39) C(42) 120.3(14) . . . yes
C(39) C(40) C(41) 119.4(13) . . . yes
C(39) C(40) H(27) 120.3 . . . no
C(41) C(40) H(27) 120.3 . . . no
C(36) C(41) C(40) 120.6(12) . . . yes
C(36) C(41) H(28) 119.7 . . . no
C(40) C(41) H(28) 119.7 . . . no
F(4) C(42) F(5) 108.1(17) . . . yes
F(4) C(42) F(6) 106.4(16) . . . yes
F(4) C(42) C(39) 117.0(15) . . . yes
F(5) C(42) F(6) 100.8(15) . . . yes
F(5) C(42) C(39) 112.0(14) . . . yes
F(6) C(42) C(39) 111.3(15) . . . yes
C(3) C(43) C(44) 121.3(12) . . . yes
C(3) C(43) C(48) 117.6(13) . . . yes
C(44) C(43) C(48) 120.3(13) . . . yes
C(43) C(44) C(45) 120.1(14) . . . yes
C(43) C(44) H(29) 119.9 . . . no
C(45) C(44) H(29) 119.9 . . . no
C(44) C(45) C(46) 120.3(13) . . . yes
C(44) C(45) H(30) 119.9 . . . no
C(46) C(45) H(30) 119.9 . . . no
C(45) C(46) C(47) 119.2(13) . . . yes
C(45) C(46) C(49) 119.1(16) . . . yes
C(47) C(46) C(49) 121.7(16) . . . yes
C(46) C(47) C(48) 121.1(15) . . . yes
C(46) C(47) H(31) 119.5 . . . no
C(48) C(47) H(31) 119.5 . . . no
C(43) C(48) C(47) 118.7(15) . . . yes
C(43) C(48) H(32) 120.7 . . . no
C(47) C(48) H(32) 120.7 . . . no
F(7) C(49) F(8) 102.9(19) . . . yes
F(7) C(49) F(9) 102.4(19) . . . yes
F(7) C(49) C(46) 111.4(17) . . . yes
F(8) C(49) F(9) 107.5(19) . . . yes
F(8) C(49) C(46) 115.9(19) . . . yes
F(9) C(49) C(46) 115.3(18) . . . yes
C(4) C(50) C(51) 119.8(12) . . . yes
C(4) C(50) C(55) 120.9(12) . . . yes
C(51) C(50) C(55) 119.3(12) . . . yes
C(50) C(51) C(52) 119.6(13) . . . yes
C(50) C(51) H(33) 120.2 . . . no
C(52) C(51) H(33) 120.2 . . . no
C(51) C(52) C(53) 119.8(12) . . . yes
C(51) C(52) H(34) 120.1 . . . no
C(53) C(52) H(34) 120.1 . . . no
C(52) C(53) C(54) 120.2(13) . . . yes
C(52) C(53) C(56) 119.6(15) . . . yes
C(54) C(53) C(56) 120.1(15) . . . yes
C(53) C(54) C(55) 120.7(13) . . . yes
C(53) C(54) H(35) 119.6 . . . no
C(55) C(54) H(35) 119.6 . . . no
C(50) C(55) C(54) 120.3(12) . . . yes
C(50) C(55) H(36) 119.8 . . . no
C(54) C(55) H(36) 119.8 . . . no
F(10) C(56) F(11) 107.3(20) . . . yes
F(10) C(56) F(12) 97.9(16) . . . yes
F(10) C(56) C(53) 115.5(16) . . . yes
F(11) C(56) F(12) 104.9(17) . . . yes
F(11) C(56) C(53) 117.0(17) . . . yes
F(12) C(56) C(53) 112.1(18) . . . yes
Cl(1) C(57) Cl(2) 121.8(17) . . . yes
Cl(1) C(57) H(37) 106.3 . . . no
Cl(1) C(57) H(38) 106.3 . . . no
Cl(2) C(57) H(37) 106.3 . . . no
Cl(2) C(57) H(38) 106.3 . . . no
H(37) C(57) H(38) 109.4 . . . no

loop_
_geom_bond_atom_site_label_1
_geom_bond_atom_site_label_2
_geom_bond_distance
_geom_bond_site_symmetry_1
_geom_bond_site_symmetry_2
_geom_bond_publ_flag
Cl(1) C(57) 1.58(4) . . yes
Cl(2) C(57) 1.73(3) . . yes
S(1) O(1) 1.443(8) . . yes
S(1) N(1) 1.623(10) . . yes
S(1) N(8) 1.571(9) . . yes
S(1) C(5) 1.754(12) . . yes
S(2) O(2) 1.443(8) . . yes
S(2) N(2) 1.561(9) . . yes
S(2) N(3) 1.610(9) . . yes
S(2) C(11) 1.790(12) . . yes
S(3) O(3) 1.451(8) . . yes
S(3) N(4) 1.599(9) . . yes
S(3) N(5) 1.616(10) . . yes
S(3) C(17) 1.792(12) . . yes
S(4) O(4) 1.445(8) . . yes
S(4) N(6) 1.603(10) . . yes
S(4) N(7) 1.622(9) . . yes
S(4) C(23) 1.775(12) . . yes
F(1) C(35) 1.309(18) . . yes
F(2) C(35) 1.346(18) . . yes
F(3) C(35) 1.317(16) . . yes
F(4) C(42) 1.246(19) . . yes
F(5) C(42) 1.307(18) . . yes
F(6) C(42) 1.319(17) . . yes
F(7) C(49) 1.31(2) . . yes
F(8) C(49) 1.24(2) . . yes
F(9) C(49) 1.29(2) . . yes
F(10) C(56) 1.302(19) . . yes
F(11) C(56) 1.23(2) . . yes
F(12) C(56) 1.30(2) . . yes
N(1) C(1) 1.344(14) . . yes
N(2) C(1) 1.331(13) . . yes
N(3) C(2) 1.326(13) . . yes
N(4) C(2) 1.336(13) . . yes
N(5) C(3) 1.310(14) . . yes
N(6) C(3) 1.314(13) . . yes
N(7) C(4) 1.352(14) . . yes
N(8) C(4) 1.326(13) . . yes
C(1) C(29) 1.485(16) . . yes
C(2) C(36) 1.507(15) . . yes
C(3) C(43) 1.537(15) . . yes
C(4) C(50) 1.474(16) . . yes
C(5) C(6) 1.357(16) . . yes
C(5) C(10) 1.385(16) . . yes
C(6) C(7) 1.405(18) . . yes
C(6) H(1) 0.95 . . no
C(7) C(8) 1.34(2) . . yes
C(7) H(2) 0.95 . . no
C(8) C(9) 1.37(2) . . yes
C(8) H(3) 0.95 . . no
C(9) C(10) 1.387(18) . . yes
C(9) H(4) 0.95 . . no
C(10) H(5) 0.95 . . no
C(11) C(12) 1.374(16) . . yes
C(11) C(16) 1.347(16) . . yes
C(12) C(13) 1.384(19) . . yes
C(12) H(6) 0.95 . . no
C(13) C(14) 1.35(2) . . yes
C(13) H(7) 0.95 . . no
C(14) C(15) 1.345(19) . . yes
C(14) H(8) 0.95 . . no
C(15) C(16) 1.399(18) . . yes
C(15) H(9) 0.95 . . no
C(16) H(10) 0.95 . . no
C(17) C(18) 1.373(15) . . yes
C(17) C(22) 1.393(16) . . yes
C(18) C(19) 1.370(17) . . yes
C(18) H(11) 0.95 . . no
C(19) C(20) 1.355(19) . . yes
C(19) H(12) 0.95 . . no
C(20) C(21) 1.364(19) . . yes
C(20) H(13) 0.95 . . no
C(21) C(22) 1.417(18) . . yes
C(21) H(14) 0.95 . . no
C(22) H(15) 0.95 . . no
C(23) C(24) 1.388(17) . . yes
C(23) C(28) 1.375(16) . . yes
C(24) C(25) 1.376(17) . . yes
C(24) H(16) 0.95 . . no
C(25) C(26) 1.36(2) . . yes
C(25) H(17) 0.95 . . no
C(26) C(27) 1.38(2) . . yes
C(26) H(18) 0.95 . . no
C(27) C(28) 1.411(18) . . yes
C(27) H(19) 0.95 . . no
C(28) H(20) 0.95 . . no
C(29) C(30) 1.405(16) . . yes
C(29) C(34) 1.380(15) . . yes
C(30) C(31) 1.401(16) . . yes
C(30) H(21) 0.95 . . no
C(31) C(32) 1.354(18) . . yes
C(31) H(22) 0.95 . . no
C(32) C(33) 1.373(18) . . yes
C(32) C(35) 1.497(19) . . yes
C(33) C(34) 1.370(16) . . yes
C(33) H(23) 0.95 . . no
C(34) H(24) 0.95 . . no
C(36) C(37) 1.380(16) . . yes
C(36) C(41) 1.403(16) . . yes
C(37) C(38) 1.399(17) . . yes
C(37) H(25) 0.95 . . no
C(38) C(39) 1.341(17) . . yes
C(38) H(26) 0.95 . . no
C(39) C(40) 1.367(17) . . yes
C(39) C(42) 1.483(17) . . yes
C(40) C(41) 1.377(16) . . yes
C(40) H(27) 0.95 . . no
C(41) H(28) 0.95 . . no
C(43) C(44) 1.352(17) . . yes
C(43) C(48) 1.334(17) . . yes
C(44) C(45) 1.377(17) . . yes
C(44) H(29) 0.95 . . no
C(45) C(46) 1.333(17) . . yes
C(45) H(30) 0.95 . . no
C(46) C(47) 1.354(18) . . yes
C(46) C(49) 1.486(19) . . yes
C(47) C(48) 1.388(18) . . yes
C(47) H(31) 0.95 . . no
C(48) H(32) 0.95 . . no
C(50) C(51) 1.383(15) . . yes
C(50) C(55) 1.385(15) . . yes
C(51) C(52) 1.403(17) . . yes
C(51) H(33) 0.95 . . no
C(52) C(53) 1.385(17) . . yes
C(52) H(34) 0.95 . . no
C(53) C(54) 1.350(17) . . yes
C(53) C(56) 1.469(19) . . yes
C(54) C(55) 1.387(17) . . yes
C(54) H(35) 0.95 . . no
C(55) H(36) 0.95 . . no
C(57) H(37) 0.95 . . no
C(57) H(38) 0.95 . . no

loop_
_geom_contact_atom_site_label_1
_geom_contact_atom_site_label_2
_geom_contact_distance
_geom_contact_site_symmetry_1
_geom_contact_site_symmetry_2
_geom_contact_publ_flag
Cl(2) F(10) 3.575(14) . 2_666 no
F(1) C(12) 3.494(18) . 2_567 no
F(2) F(3) 3.109(12) . 2_568 no
F(2) O(2) 3.496(12) . 2_567 no
F(2) C(12) 3.563(18) . 2_567 no
F(3) F(3) 3.183(18) . 2_568 no
F(4) C(8) 3.35(2) . 1_454 no
F(5) F(7) 3.249(18) . 1_554 no
F(5) C(48) 3.372(16) . 2_556 no
F(6) C(44) 3.49(2) . 1_554 no
F(6) C(31) 3.555(18) . 1_554 no
F(6) C(45) 3.56(2) . 1_554 no
F(7) C(26) 3.123(16) . 1_556 no
F(7) O(3) 3.392(14) . 2_557 no
F(7) C(25) 3.491(18) . 1_556 no
F(8) C(10) 3.298(18) . 2_657 no
F(8) C(55) 3.465(17) . 2_657 no
F(8) C(4) 3.515(16) . 2_657 no
F(8) O(4) 3.596(18) . 2_657 no
F(9) C(27) 3.383(17) . 1_556 no
F(9) C(26) 3.505(18) . 1_556 no
F(11) C(33) 3.159(16) . 2_667 no
F(11) C(34) 3.535(16) . 2_667 no
F(12) C(38) 3.343(18) . 1_655 no
F(12) C(37) 3.501(19) . 1_655 no
O(1) C(20) 3.302(17) . 1_655 no
O(1) C(21) 3.427(17) . 1_655 no
O(2) C(19) 3.368(15) . 2_567 no
O(3) C(26) 3.505(18) . 2_556 no
O(3) C(25) 3.515(15) . 2_556 no
O(4) C(9) 3.223(17) . 2_657 no

loop_
_geom_torsion_atom_site_label_1
_geom_torsion_atom_site_label_2
_geom_torsion_atom_site_label_3
_geom_torsion_atom_site_label_4
_geom_torsion_site_symmetry_1
_geom_torsion_site_symmetry_2
_geom_torsion_site_symmetry_3
_geom_torsion_site_symmetry_4
_geom_torsion
_geom_torsion_publ_flag
S(1) N(1) C(1) N(2) . . . . 0.1(15) no
S(1) N(1) C(1) C(29) . . . . -177.0(8) no
S(1) N(8) C(4) N(7) . . . . -172.6(9) no
S(1) N(8) C(4) C(50) . . . . 10.2(20) no
S(1) C(5) C(6) C(7) . . . . -175.9(13) no
S(1) C(5) C(10) C(9) . . . . 177.7(12) no
S(2) N(2) C(1) N(1) . . . . 169.7(9) no
S(2) N(2) C(1) C(29) . . . . -13.7(20) no
S(2) N(3) C(2) N(4) . . . . -9.7(16) no
S(2) N(3) C(2) C(36) . . . . 168.8(8) no
S(2) C(11) C(12) C(13) . . . . 176.7(12) no
S(2) C(11) C(16) C(15) . . . . -178.1(11) no
S(3) N(4) C(2) N(3) . . . . 176.5(9) no
S(3) N(4) C(2) C(36) . . . . -1.8(17) no
S(3) N(5) C(3) N(6) . . . . -1.9(17) no
S(3) N(5) C(3) C(43) . . . . -179.2(8) no
S(3) C(17) C(18) C(19) . . . . 177.0(10) no
S(3) C(17) C(22) C(21) . . . . -176.5(10) no
S(4) N(6) C(3) N(5) . . . . 177.5(9) no
S(4) N(6) C(3) C(43) . . . . -5.5(18) no
S(4) N(7) C(4) N(8) . . . . -0.3(16) no
S(4) N(7) C(4) C(50) . . . . 177.2(8) no
S(4) C(23) C(24) C(25) . . . . -171.0(11) no
S(4) C(23) C(28) C(27) . . . . 170.6(11) no
F(1) C(35) C(32) C(31) . . . . -54.6(20) no
F(1) C(35) C(32) C(33) . . . . 129.7(17) no
F(2) C(35) C(32) C(31) . . . . -176.0(13) no
F(2) C(35) C(32) C(33) . . . . 8.2(22) no
F(3) C(35) C(32) C(31) . . . . 67.3(20) no
F(3) C(35) C(32) C(33) . . . . -108.5(18) no
F(4) C(42) C(39) C(38) . . . . -26.6(25) no
F(4) C(42) C(39) C(40) . . . . 154.0(18) no
F(5) C(42) C(39) C(38) . . . . -152.1(16) no
F(5) C(42) C(39) C(40) . . . . 28.6(23) no
F(6) C(42) C(39) C(38) . . . . 96.0(19) no
F(6) C(42) C(39) C(40) . . . . -83.4(20) no
F(7) C(49) C(46) C(45) . . . . 137.7(20) no
F(7) C(49) C(46) C(47) . . . . -42.1(29) no
F(8) C(49) C(46) C(45) . . . . -105.2(24) no
F(8) C(49) C(46) C(47) . . . . 75.0(28) no
F(9) C(49) C(46) C(45) . . . . 21.6(30) no
F(9) C(49) C(46) C(47) . . . . -158.2(20) no
F(10) C(56) C(53) C(52) . . . . 10.9(28) no
F(10) C(56) C(53) C(54) . . . . -166.9(18) no
F(11) C(56) C(53) C(52) . . . . 138.7(20) no
F(11) C(56) C(53) C(54) . . . . -39.1(29) no
F(12) C(56) C(53) C(52) . . . . -100.1(20) no
F(12) C(56) C(53) C(54) . . . . 82.2(21) no
O(1) S(1) N(1) C(1) . . . . 59.5(10) no
O(1) S(1) N(8) C(4) . . . . -9.2(14) no
O(1) S(1) C(5) C(6) . . . . 49.7(13) no
O(1) S(1) C(5) C(10) . . . . -123.6(12) no
O(2) S(2) N(2) C(1) . . . . 24.6(13) no
O(2) S(2) N(3) C(2) . . . . -70.4(10) no
O(2) S(2) C(11) C(12) . . . . -58.9(12) no
O(2) S(2) C(11) C(16) . . . . 119.2(11) no
O(3) S(3) N(4) C(2) . . . . -1.1(12) no
O(3) S(3) N(5) C(3) . . . . 75.8(11) no
O(3) S(3) C(17) C(18) . . . . -107.9(10) no
O(3) S(3) C(17) C(22) . . . . 69.1(11) no
O(4) S(4) N(6) C(3) . . . . -3.6(13) no
O(4) S(4) N(7) C(4) . . . . -60.3(10) no
O(4) S(4) C(23) C(24) . . . . 116.2(11) no
O(4) S(4) C(23) C(28) . . . . -56.8(12) no
N(1) S(1) N(8) C(4) . . . . 122.7(12) no
N(1) S(1) C(5) C(6) . . . . -69.3(12) no
N(1) S(1) C(5) C(10) . . . . 117.4(12) no
N(1) C(1) C(29) C(30) . . . . -46.9(15) no
N(1) C(1) C(29) C(34) . . . . 127.7(12) no
N(2) S(2) N(3) C(2) . . . . 67.9(10) no
N(2) S(2) C(11) C(12) . . . . 174.0(11) no
N(2) S(2) C(11) C(16) . . . . -7.9(12) no
N(2) C(1) C(29) C(30) . . . . 136.2(13) no
N(2) C(1) C(29) C(34) . . . . -49.2(19) no
N(3) S(2) N(2) C(1) . . . . -109.9(11) no
N(3) S(2) C(11) C(12) . . . . 58.8(12) no
N(3) S(2) C(11) C(16) . . . . -123.2(11) no
N(3) C(2) C(36) C(37) . . . . -79.9(16) no
N(3) C(2) C(36) C(41) . . . . 95.8(14) no
N(4) S(3) N(5) C(3) . . . . -59.9(11) no
N(4) S(3) C(17) C(18) . . . . 19.9(11) no
N(4) S(3) C(17) C(22) . . . . -163.2(10) no
N(4) C(2) C(36) C(37) . . . . 98.5(15) no
N(4) C(2) C(36) C(41) . . . . -85.8(16) no
N(5) S(3) N(4) C(2) . . . . 131.6(10) no
N(5) S(3) C(17) C(18) . . . . 132.0(10) no
N(5) S(3) C(17) C(22) . . . . -51.0(11) no
N(5) C(3) C(43) C(44) . . . . -92.8(16) no
N(5) C(3) C(43) C(48) . . . . 77.3(17) no
N(6) S(4) N(7) C(4) . . . . 75.0(10) no
N(6) S(4) C(23) C(24) . . . . -12.2(13) no
N(6) S(4) C(23) C(28) . . . . 174.8(10) no
N(6) C(3) C(43) C(44) . . . . 90.0(17) no
N(6) C(3) C(43) C(48) . . . . -99.9(17) no
N(7) S(4) N(6) C(3) . . . . -136.1(11) no
N(7) S(4) C(23) C(24) . . . . -122.4(11) no
N(7) S(4) C(23) C(28) . . . . 64.5(11) no
N(7) C(4) C(50) C(51) . . . . 53.2(16) no
N(7) C(4) C(50) C(55) . . . . -125.3(13) no
N(8) S(1) N(1) C(1) . . . . -77.2(10) no
N(8) S(1) C(5) C(6) . . . . -179.4(12) no
N(8) S(1) C(5) C(10) . . . . 7.4(13) no
N(8) C(4) C(50) C(51) . . . . -129.4(14) no
N(8) C(4) C(50) C(55) . . . . 52.0(19) no
C(1) N(1) S(1) C(5) . . . . 175.4(10) no
C(1) N(2) S(2) C(11) . . . . 144.0(11) no
C(1) C(29) C(30) C(31) . . . . 173.5(11) no
C(1) C(29) C(34) C(33) . . . . -172.8(12) no
C(2) N(3) S(2) C(11) . . . . 174.0(9) no
C(2) N(4) S(3) C(17) . . . . -122.8(10) no
C(2) C(36) C(37) C(38) . . . . 179.0(13) no
C(2) C(36) C(41) C(40) . . . . -176.6(13) no
C(3) N(5) S(3) C(17) . . . . -166.3(10) no
C(3) N(6) S(4) C(23) . . . . 116.8(11) no
C(3) C(43) C(44) C(45) . . . . 177.1(14) no
C(3) C(43) C(48) C(47) . . . . -177.3(16) no
C(4) N(7) S(4) C(23) . . . . -176.5(9) no
C(4) N(8) S(1) C(5) . . . . -131.9(12) no
C(4) C(50) C(51) C(52) . . . . -179.6(12) no
C(4) C(50) C(55) C(54) . . . . 178.5(12) no
C(5) C(6) C(7) C(8) . . . . 0.7(29) no
C(5) C(10) C(9) C(8) . . . . -4.9(27) no
C(6) C(5) C(10) C(9) . . . . 4.6(24) no
C(6) C(7) C(8) C(9) . . . . -1.0(30) no
C(7) C(6) C(5) C(10) . . . . -2.6(25) no
C(7) C(8) C(9) C(10) . . . . 3.1(30) no
C(11) C(12) C(13) C(14) . . . . 3.2(27) no
C(11) C(16) C(15) C(14) . . . . 0.0(25) no
C(12) C(11) C(16) C(15) . . . . -0.2(22) no
C(12) C(13) C(14) C(15) . . . . -3.5(29) no
C(13) C(12) C(11) C(16) . . . . -1.4(23) no
C(13) C(14) C(15) C(16) . . . . 1.8(27) no
C(17) C(18) C(19) C(20) . . . . -1.2(22) no
C(17) C(22) C(21) C(20) . . . . -0.1(22) no
C(18) C(17) C(22) C(21) . . . . 0.3(20) no
C(18) C(19) C(20) C(21) . . . . 1.5(25) no
C(19) C(18) C(17) C(22) . . . . 0.3(20) no
C(19) C(20) C(21) C(22) . . . . -0.8(24) no
C(23) C(24) C(25) C(26) . . . . -0.3(23) no
C(23) C(28) C(27) C(26) . . . . 1.8(23) no
C(24) C(23) C(28) C(27) . . . . -2.3(21) no
C(24) C(25) C(26) C(27) . . . . -0.2(25) no
C(25) C(24) C(23) C(28) . . . . 1.6(22) no
C(25) C(26) C(27) C(28) . . . . -0.6(25) no
C(29) C(30) C(31) C(32) . . . . -0.1(20) no
C(29) C(34) C(33) C(32) . . . . -1.0(21) no
C(30) C(29) C(34) C(33) . . . . 1.7(19) no
C(30) C(31) C(32) C(33) . . . . 0.8(21) no
C(30) C(31) C(32) C(35) . . . . -175.1(13) no
C(31) C(30) C(29) C(34) . . . . -1.2(19) no
C(31) C(32) C(33) C(34) . . . . -0.3(22) no
C(34) C(33) C(32) C(35) . . . . 175.3(13) no
C(36) C(37) C(38) C(39) . . . . -2.5(25) no
C(36) C(41) C(40) C(39) . . . . -2.0(23) no
C(37) C(36) C(41) C(40) . . . . -0.9(22) no
C(37) C(38) C(39) C(40) . . . . -0.5(25) no
C(37) C(38) C(39) C(42) . . . . -179.9(15) no
C(38) C(37) C(36) C(41) . . . . 3.1(22) no
C(38) C(39) C(40) C(41) . . . . 2.8(24) no
C(41) C(40) C(39) C(42) . . . . -177.9(15) no
C(43) C(44) C(45) C(46) . . . . -4.4(27) no
C(43) C(48) C(47) C(46) . . . . 4.2(32) no
C(44) C(43) C(48) C(47) . . . . -7.0(28) no
C(44) C(45) C(46) C(47) . . . . 1.5(27) no
C(44) C(45) C(46) C(49) . . . . -178.3(17) no
C(45) C(44) C(43) C(48) . . . . 7.3(26) no
C(45) C(46) C(47) C(48) . . . . -1.4(30) no
C(48) C(47) C(46) C(49) . . . . 178.4(20) no
C(50) C(51) C(52) C(53) . . . . 1.7(22) no
C(50) C(55) C(54) C(53) . . . . 0.6(22) no
C(51) C(50) C(55) C(54) . . . . -0.1(20) no
C(51) C(52) C(53) C(54) . . . . -1.3(22) no
C(51) C(52) C(53) C(56) . . . . -179.0(15) no
C(52) C(51) C(50) C(55) . . . . -1.0(21) no
C(52) C(53) C(54) C(55) . . . . 0.1(22) no
C(55) C(54) C(53) C(56) . . . . 177.8(15) no
